data_7058306
loop_
_publ_author_name
'Hua, Guoxiong'
'Du, Junyi'
'Carpenter-Warren, Cameron L.'
'Cordes, David B.'
'Slawin, Alexandra M. Z.'
'Woollins, J. Derek'

_publ_section_title
;
 New insight into the chemistry of selenoureas: synthesis and single
 crystal structural study of diverse derivatives
;
_journal_issue 18
_journal_name_full 'New Journal of Chemistry'
_journal_page_first 7035
_journal_paper_doi 10.1039/C9NJ01059A
_journal_volume 43
_journal_year 2019
_chemical_formula_moiety 'C15 H9 F5 N4 O3 S Se2'
_chemical_formula_sum 'C15 H9 F5 N4 O3 S Se2'
_chemical_formula_weight 578.23
_space_group_crystal_system triclinic
_space_group_IT_number 2
_space_group_name_Hall '-P 1'
_space_group_name_H-M_alt 'P -1'
_symmetry_space_group_name_Hall '-P 1'
_symmetry_space_group_name_H-M 'P -1'
_atom_sites_solution_hydrogens geom
_atom_sites_solution_primary direct
_atom_sites_solution_secondary difmap
_audit_creation_date 2019-02-12
_audit_creation_method 'by CrystalStructure 4.3'
_audit_update_record
;
2019-02-27 deposited with the CCDC.    2019-04-09 downloaded from the CCDC.
;
_cell_angle_alpha 95.96(10)
_cell_angle_beta 100.66(8)
_cell_angle_gamma 109.54(6)
_cell_formula_units_Z 2
_cell_length_a 7.680(4)
_cell_length_b 10.671(10)
_cell_length_c 13.825(8)
_cell_measurement_reflns_used 3585
_cell_measurement_temperature 125
_cell_measurement_theta_max 26.37
_cell_measurement_theta_min 2.06
_cell_volume 1032.4(14)
_computing_cell_refinement 'CrystalClear-SM Expert 2.0 r5'
_computing_data_collection 'CrystalClear-SM Expert 2.0 r5 (Rigaku, 2010)'
_computing_data_reduction 'CrystalClear-SM Expert 2.0 r5'
_computing_molecular_graphics 'CrystalStructure 4.3'
_computing_publication_material 'CrystalStructure 4.3 (Rigaku, 2018)'
_computing_structure_refinement 'SHELXL Version 2018/3 (Sheldrick, 2008)'
_computing_structure_solution 'SHELXS97 (Sheldrick, 2008)'
_diffrn_ambient_temperature 125
_diffrn_detector_area_resol_mean 29.257
_diffrn_measured_fraction_theta_full 0.991
_diffrn_measured_fraction_theta_max 0.965
_diffrn_measurement_device_type 'Rigaku Saturn70'
_diffrn_measurement_method \w
_diffrn_radiation_type 'Mo K\a'
_diffrn_radiation_wavelength 0.71075
_diffrn_reflns_av_R_equivalents 0.0793
_diffrn_reflns_av_unetI/netI 0.1099
_diffrn_reflns_Laue_measured_fraction_full 0.991
_diffrn_reflns_Laue_measured_fraction_max 0.965
_diffrn_reflns_limit_h_max 8
_diffrn_reflns_limit_h_min -9
_diffrn_reflns_limit_k_max 13
_diffrn_reflns_limit_k_min -13
_diffrn_reflns_limit_l_max 17
_diffrn_reflns_limit_l_min -16
_diffrn_reflns_number 8540
_diffrn_reflns_point_group_measured_fraction_full 0.991
_diffrn_reflns_point_group_measured_fraction_max 0.965
_diffrn_reflns_theta_full 25.242
_diffrn_reflns_theta_max 26.385
_diffrn_reflns_theta_min 1.523
_diffrn_standards_number 0
_exptl_absorpt_coefficient_mu 3.752
_exptl_absorpt_correction_T_max 0.894
_exptl_absorpt_correction_T_min 0.539
_exptl_absorpt_correction_type multi-scan
_exptl_absorpt_process_details 'REQAB (Rigaku, 1998)'
_exptl_crystal_colour yellow
_exptl_crystal_density_diffrn 1.860
_exptl_crystal_density_method 'not measured'
_exptl_crystal_description chip
_exptl_crystal_F_000 560.00
_exptl_crystal_size_max 0.150
_exptl_crystal_size_mid 0.030
_exptl_crystal_size_min 0.030
_refine_diff_density_max 1.00
_refine_diff_density_min -1.10
_refine_ls_extinction_method none
_refine_ls_goodness_of_fit_ref 1.108
_refine_ls_hydrogen_treatment constr
_refine_ls_number_parameters 271
_refine_ls_number_reflns 4089
_refine_ls_number_restraints 0
_refine_ls_R_factor_all 0.1360
_refine_ls_R_factor_gt 0.0883
_refine_ls_shift/su_max 0.000
_refine_ls_structure_factor_coef Fsqd
_refine_ls_weighting_details 'w = 1/[\s^2^(Fo^2^)+(0.0719P)^2^+15.9343P] where P=(Fo^2^+2Fc^2^)/3'
_refine_ls_weighting_scheme calc
_refine_ls_wR_factor_gt 0.1942
_refine_ls_wR_factor_ref 0.2546
_reflns_Friedel_coverage 0.000
_reflns_number_gt 2807
_reflns_number_total 4089
_reflns_threshold_expression F^2^>2.0\s(F^2^)
_cod_data_source_file c9nj01059a2.cif
_cod_data_source_block 9
_cod_depositor_comments 'Adding full bibliography for 7058295--7058306.cif.'
_cod_database_code 7058306

loop_
_space_group_symop_id
_space_group_symop_operation_xyz
1 +X,+Y,+Z
2 -X,-Y,-Z

loop_
_atom_site_label
_atom_site_type_symbol
_atom_site_fract_x
_atom_site_fract_y
_atom_site_fract_z
_atom_site_U_iso_or_equiv
_atom_site_adp_type
_atom_site_occupancy
_atom_site_site_symmetry_order
_atom_site_calc_flag
_atom_site_refinement_flags_posn
_atom_site_refinement_flags_adp
Se1 Se 0.40913(18) 0.13115(12) 0.26951(9) 0.0363(4) Uani 1 1 d . .
Se2 Se 0.53153(19) 0.35062(12) 0.22657(9) 0.0396(4) Uani 1 1 d . .
S1 S 0.7276(5) 0.9125(3) 0.0658(2) 0.0411(8) Uani 1 1 d . .
F1 F 0.7638(12) 1.0005(8) -0.0193(6) 0.057(2) Uani 1 1 d . .
F2 F 0.6638(12) 1.0218(8) 0.1180(6) 0.054(2) Uani 1 1 d . .
F3 F 0.5183(12) 0.8327(8) 0.0006(6) 0.056(2) Uani 1 1 d . .
F4 F 0.8011(12) 0.8113(8) 0.0074(6) 0.053(2) Uani 1 1 d . .
F5 F 0.9397(10) 0.9966(7) 0.1233(5) 0.0457(18) Uani 1 1 d . .
O14 O 0.2912(12) -0.0469(8) 0.3506(6) 0.041(2) Uani 1 1 d . .
O18 O -0.0754(13) -0.4775(8) 0.6576(7) 0.047(2) Uani 1 1 d . .
O19 O -0.0636(17) -0.3112(9) 0.7639(8) 0.065(3) Uani 1 1 d . .
N4 N 0.4630(13) 0.3509(9) 0.4201(7) 0.031(2) Uani 1 1 d . .
N6 N 0.5681(15) 0.5598(10) 0.3762(8) 0.040(2) Uani 1 1 d . .
H6 H 0.574483 0.599343 0.444581 0.048 Uiso 1 1 calc R U
N13 N 0.3415(13) 0.1385(9) 0.4654(7) 0.031(2) Uani 1 1 d . .
N18 N -0.0298(13) -0.3544(10) 0.6868(8) 0.035(2) Uani 1 1 d . .
C3 C 0.5155(19) 0.4258(15) 0.3529(10) 0.048(3) Uani 1 1 d . .
C5 C 0.4068(16) 0.2175(11) 0.3979(8) 0.029(2) Uani 1 1 d . .
C7 C 0.6159(18) 0.6495(12) 0.3064(9) 0.038(3) Uani 1 1 d . .
C8 C 0.483(2) 0.7034(14) 0.2673(10) 0.046(3) Uani 1 1 d . .
H8 H 0.369214 0.686290 0.289768 0.055 Uiso 1 1 calc R U
C9 C 0.5198(19) 0.7845(14) 0.1932(10) 0.044(3) Uani 1 1 d . .
H9 H 0.429027 0.820395 0.164079 0.053 Uiso 1 1 calc R U
C10 C 0.6855(17) 0.8103(12) 0.1643(9) 0.038(3) Uani 1 1 d . .
C11 C 0.8230(19) 0.7588(13) 0.2043(9) 0.043(3) Uani 1 1 d . .
H11 H 0.938226 0.778573 0.182716 0.051 Uiso 1 1 calc R U
C12 C 0.7859(15) 0.6758(12) 0.2781(8) 0.032(3) Uani 1 1 d . .
H12 H 0.876282 0.639479 0.307182 0.038 Uiso 1 1 calc R U
C14 C 0.2844(16) 0.0033(11) 0.4331(8) 0.031(2) Uani 1 1 d . .
C15 C 0.2128(15) -0.0835(11) 0.5034(9) 0.030(2) Uani 1 1 d . .
C16 C 0.1891(15) -0.2220(11) 0.4814(9) 0.035(3) Uani 1 1 d . .
H16 H 0.227464 -0.254607 0.425495 0.042 Uiso 1 1 calc R U
C17 C 0.1076(16) -0.3112(11) 0.5436(8) 0.032(3) Uani 1 1 d . .
H17 H 0.092047 -0.404018 0.530903 0.038 Uiso 1 1 calc R U
C18 C 0.0522(16) -0.2605(12) 0.6218(9) 0.037(3) Uani 1 1 d . .
C19 C 0.0784(18) -0.1262(12) 0.6478(9) 0.042(3) Uani 1 1 d . .
H19 H 0.041771 -0.094706 0.704766 0.050 Uiso 1 1 calc R U
C20 C 0.1622(16) -0.0365(12) 0.5862(9) 0.035(3) Uani 1 1 d . .
H20 H 0.183448 0.056951 0.602409 0.042 Uiso 1 1 calc R U

loop_
_atom_site_aniso_label
_atom_site_aniso_U_11
_atom_site_aniso_U_22
_atom_site_aniso_U_33
_atom_site_aniso_U_23
_atom_site_aniso_U_13
_atom_site_aniso_U_12
Se1 0.0440(7) 0.0301(6) 0.0329(7) 0.0031(5) 0.0120(5) 0.0102(5)
Se2 0.0533(8) 0.0326(7) 0.0321(7) 0.0072(5) 0.0150(6) 0.0115(6)
S1 0.0497(19) 0.0421(18) 0.0378(18) 0.0144(14) 0.0185(15) 0.0179(15)
F1 0.070(5) 0.064(5) 0.052(5) 0.029(4) 0.035(4) 0.026(4)
F2 0.080(6) 0.051(5) 0.052(5) 0.024(4) 0.032(4) 0.037(4)
F3 0.062(5) 0.061(5) 0.050(5) 0.022(4) 0.024(4) 0.019(4)
F4 0.075(6) 0.050(5) 0.051(5) 0.018(4) 0.034(4) 0.031(4)
F5 0.051(4) 0.040(4) 0.045(4) 0.011(3) 0.021(4) 0.008(3)
O14 0.048(5) 0.031(4) 0.034(5) 0.002(4) 0.005(4) 0.005(4)
O18 0.051(5) 0.028(5) 0.055(6) 0.002(4) 0.008(4) 0.009(4)
O19 0.101(9) 0.035(5) 0.072(7) 0.020(5) 0.051(7) 0.023(5)
N4 0.035(5) 0.033(5) 0.026(5) 0.007(4) -0.002(4) 0.018(4)
N6 0.052(6) 0.037(6) 0.035(6) 0.014(5) 0.012(5) 0.019(5)
N13 0.041(6) 0.025(5) 0.023(5) 0.001(4) 0.002(4) 0.011(4)
N18 0.026(5) 0.032(5) 0.047(6) 0.008(5) 0.008(5) 0.009(4)
C3 0.047(8) 0.059(9) 0.042(8) 0.031(7) 0.015(6) 0.014(7)
C5 0.033(6) 0.036(6) 0.018(5) 0.006(5) 0.007(4) 0.013(5)
C7 0.051(8) 0.029(6) 0.033(7) 0.008(5) 0.016(6) 0.010(5)
C8 0.052(8) 0.054(8) 0.044(8) 0.024(6) 0.026(6) 0.023(7)
C9 0.049(8) 0.057(8) 0.047(8) 0.022(7) 0.022(6) 0.034(7)
C10 0.032(6) 0.030(6) 0.043(7) -0.003(5) 0.011(5) 0.003(5)
C11 0.045(7) 0.052(8) 0.039(7) 0.010(6) 0.015(6) 0.025(6)
C12 0.021(5) 0.045(7) 0.032(6) 0.012(5) -0.001(5) 0.017(5)
C14 0.036(6) 0.027(6) 0.024(6) 0.000(5) 0.013(5) 0.002(5)
C15 0.029(6) 0.024(5) 0.034(6) -0.005(5) 0.002(5) 0.010(5)
C16 0.027(6) 0.031(6) 0.044(7) 0.000(5) 0.005(5) 0.011(5)
C17 0.037(6) 0.024(5) 0.032(6) 0.005(5) 0.010(5) 0.005(5)
C18 0.030(6) 0.039(7) 0.039(7) 0.019(6) 0.002(5) 0.007(5)
C19 0.046(7) 0.037(7) 0.033(7) 0.001(5) 0.016(6) 0.001(6)
C20 0.036(6) 0.033(6) 0.044(7) 0.016(5) 0.005(5) 0.025(5)

loop_
_atom_type_symbol
_atom_type_description
_atom_type_scat_dispersion_real
_atom_type_scat_dispersion_imag
_atom_type_scat_source
C C 0.0033 0.0016
;
International Tables for Crystallography
(Vol. C, Tables 4.2.6.8 and 6.1.1.4)
;
H H 0.0000 0.0000
;
International Tables for Crystallography
(Vol. C, Table 6.1.1.4)
;
F F 0.0171 0.0103
;
International Tables for Crystallography
(Vol. C, Tables 4.2.6.8 and 6.1.1.4)
;
N N 0.0061 0.0033
;
International Tables for Crystallography
(Vol. C, Tables 4.2.6.8 and 6.1.1.4)
;
O O 0.0106 0.0060
;
International Tables for Crystallography
(Vol. C, Tables 4.2.6.8 and 6.1.1.4)
;
S S 0.1246 0.1234
;
International Tables for Crystallography
(Vol. C, Tables 4.2.6.8 and 6.1.1.4)
;
Se Se -0.0929 2.2259
;
International Tables for Crystallography
(Vol. C, Tables 4.2.6.8 and 6.1.1.4)
;

loop_
_geom_angle_atom_site_label_1
_geom_angle_atom_site_label_2
_geom_angle_atom_site_label_3
_geom_angle
C5 Se1 O14 76.1(4)
C5 Se1 Se2 88.4(3)
O14 Se1 Se2 164.5(2)
C3 Se2 Se1 88.5(4)
F2 S1 F5 89.5(5)
F2 S1 F3 91.4(5)
F5 S1 F3 175.6(4)
F2 S1 F1 88.0(4)
F5 S1 F1 87.5(4)
F3 S1 F1 88.2(4)
F2 S1 F4 174.9(4)
F5 S1 F4 88.8(5)
F3 S1 F4 90.0(5)
F1 S1 F4 87.1(4)
F2 S1 C10 92.0(5)
F5 S1 C10 92.6(5)
F3 S1 C10 91.7(5)
F1 S1 C10 179.9(7)
F4 S1 C10 92.8(5)
C14 O14 Se1 106.4(7)
C3 N4 C5 120.3(11)
C3 N6 C7 123.6(11)
C3 N6 H6 118.2
C7 N6 H6 118.2
C14 N13 C5 115.1(9)
O19 N18 O18 121.4(10)
O19 N18 C18 120.0(10)
O18 N18 C18 118.4(11)
N4 C3 N6 119.4(13)
N4 C3 Se2 122.1(11)
N6 C3 Se2 118.4(9)
N4 C5 N13 120.6(10)
N4 C5 Se1 120.5(8)
N13 C5 Se1 118.8(8)
C12 C7 C8 122.2(11)
C12 C7 N6 120.2(11)
C8 C7 N6 117.5(11)
C7 C8 C9 119.0(12)
C7 C8 H8 120.5
C9 C8 H8 120.5
C10 C9 C8 119.3(12)
C10 C9 H9 120.3
C8 C9 H9 120.3
C9 C10 C11 122.5(12)
C9 C10 S1 118.6(10)
C11 C10 S1 118.9(9)
C10 C11 C12 118.4(11)
C10 C11 H11 120.8
C12 C11 H11 120.8
C7 C12 C11 118.5(10)
C7 C12 H12 120.7
C11 C12 H12 120.7
O14 C14 N13 123.6(10)
O14 C14 C15 120.2(10)
N13 C14 C15 116.2(10)
C20 C15 C16 119.8(11)
C20 C15 C14 122.4(10)
C16 C15 C14 117.7(10)
C17 C16 C15 119.4(11)
C17 C16 H16 120.3
C15 C16 H16 120.3
C18 C17 C16 118.2(11)
C18 C17 H17 120.9
C16 C17 H17 120.9
C17 C18 C19 124.2(11)
C17 C18 N18 117.5(11)
C19 C18 N18 118.1(12)
C18 C19 C20 117.5(12)
C18 C19 H19 121.3
C20 C19 H19 121.3
C15 C20 C19 120.7(11)
C15 C20 H20 119.6
C19 C20 H20 119.6

loop_
_geom_bond_atom_site_label_1
_geom_bond_atom_site_label_2
_geom_bond_distance
Se1 C5 1.920(11)
Se1 O14 2.313(8)
Se1 Se2 2.397(3)
Se2 C3 1.889(15)
S1 F2 1.568(8)
S1 F5 1.576(8)
S1 F3 1.584(9)
S1 F1 1.587(8)
S1 F4 1.591(8)
S1 C10 1.840(13)
O14 C14 1.227(13)
O18 N18 1.241(12)
O19 N18 1.224(14)
N4 C3 1.320(15)
N4 C5 1.325(14)
N6 C3 1.335(17)
N6 C7 1.438(14)
N6 H6 0.9800
N13 C14 1.358(14)
N13 C5 1.374(14)
N18 C18 1.477(15)
C7 C12 1.380(17)
C7 C8 1.384(18)
C8 C9 1.415(17)
C8 H8 0.9500
C9 C10 1.353(17)
C9 H9 0.9500
C10 C11 1.399(17)
C11 C12 1.426(16)
C11 H11 0.9500
C12 H12 0.9500
C14 C15 1.465(16)
C15 C20 1.375(17)
C15 C16 1.420(15)
C16 C17 1.417(16)
C16 H16 0.9500
C17 C18 1.359(17)
C17 H17 0.9500
C18 C19 1.378(17)
C19 C20 1.419(16)
C19 H19 0.9500
C20 H20 0.9500

loop_
_geom_hbond_atom_site_label_D
_geom_hbond_atom_site_label_H
_geom_hbond_atom_site_label_A
_geom_hbond_distance_DH
_geom_hbond_distance_HA
_geom_hbond_distance_DA
_geom_hbond_angle_DHA
_geom_hbond_site_symmetry_A
_geom_hbond_publ_flag
N6 H6 N4 0.98 1.99 2.956(15) 168.3 2_666 yes

loop_
_geom_torsion_atom_site_label_1
_geom_torsion_atom_site_label_2
_geom_torsion_atom_site_label_3
_geom_torsion_atom_site_label_4
_geom_torsion
C5 N4 C3 N6 178.7(11)
C5 N4 C3 Se2 -4.6(16)
C7 N6 C3 N4 -175.9(11)
C7 N6 C3 Se2 7.4(17)
Se1 Se2 C3 N4 3.9(10)
Se1 Se2 C3 N6 -179.4(10)
C3 N4 C5 N13 -176.2(11)
C3 N4 C5 Se1 2.2(15)
C14 N13 C5 N4 178.7(10)
C14 N13 C5 Se1 0.3(13)
C3 N6 C7 C12 -73.7(17)
C3 N6 C7 C8 104.3(15)
C12 C7 C8 C9 2(2)
N6 C7 C8 C9 -175.7(12)
C7 C8 C9 C10 -2(2)
C8 C9 C10 C11 1(2)
C8 C9 C10 S1 178.6(11)
F2 S1 C10 C9 47.6(11)
F5 S1 C10 C9 137.1(11)
F3 S1 C10 C9 -43.9(11)
F4 S1 C10 C9 -133.9(11)
F2 S1 C10 C11 -134.3(10)
F5 S1 C10 C11 -44.8(10)
F3 S1 C10 C11 134.2(10)
F4 S1 C10 C11 44.1(10)
C9 C10 C11 C12 0.1(19)
S1 C10 C11 C12 -177.9(9)
C8 C7 C12 C11 -1.6(19)
N6 C7 C12 C11 176.3(11)
C10 C11 C12 C7 0.4(18)
Se1 O14 C14 N13 -1.1(14)
Se1 O14 C14 C15 179.2(9)
C5 N13 C14 O14 0.7(17)
C5 N13 C14 C15 -179.6(10)
O14 C14 C15 C20 -165.1(11)
N13 C14 C15 C20 15.2(16)
O14 C14 C15 C16 12.4(16)
N13 C14 C15 C16 -167.3(10)
C20 C15 C16 C17 2.0(16)
C14 C15 C16 C17 -175.6(10)
C15 C16 C17 C18 0.9(16)
C16 C17 C18 C19 -3.3(18)
C16 C17 C18 N18 -179.1(10)
O19 N18 C18 C17 172.5(11)
O18 N18 C18 C17 -12.6(15)
O19 N18 C18 C19 -3.7(16)
O18 N18 C18 C19 171.3(10)
C17 C18 C19 C20 2.5(18)
N18 C18 C19 C20 178.3(10)
C16 C15 C20 C19 -2.8(17)
C14 C15 C20 C19 174.6(11)
C18 C19 C20 C15 0.7(17)
